data_1525610
loop_
_publ_author_name
'Barrier, N.'
'Gougeon, P.'
'Retoux, R.'

_publ_section_title
;
 Synthesis, crystal structure and TEM study of the new hollandite - type
 Ba8/7 Mo8 O16
;
_journal_name_full 'Journal of Alloys Compd.'
_journal_page_first 120
_journal_page_last 126
_journal_volume 317
_journal_year 2001
_chemical_formula_sum 'Ba1.114 Mo8 O16'
_space_group_IT_number 79
_symmetry_space_group_name_Hall 'I 4'
_symmetry_space_group_name_H-M 'I 4'
_cell_angle_alpha 90
_cell_angle_beta 90
_cell_angle_gamma 90
_cell_formula_units_Z 7
_cell_length_a 10.216
_cell_length_b 10.216
_cell_length_c 20.2449
_cell_volume 2112.893
_citation_journal_id_ASTM JALCEU
_cod_data_source_file Barrier_JALCEU_2001_1205.cif
_cod_data_source_block Ba1.114Mo8O16
_cod_original_cell_volume 2112.892
_cod_database_code 1525610

loop_
_symmetry_equiv_pos_as_xyz
x,y,z
-y,x,z
-x,-y,z
y,-x,z
x+1/2,y+1/2,z+1/2
-y+1/2,x+1/2,z+1/2
-x+1/2,-y+1/2,z+1/2
y+1/2,-x+1/2,z+1/2

loop_
_atom_site_label
_atom_site_type_symbol
_atom_site_fract_x
_atom_site_fract_y
_atom_site_fract_z
_atom_site_occupancy
_atom_site_U_iso_or_equiv
Mo6 Mo+3 0.336 0.17763 0.7824 1 0.0
Ba4 Ba+2 0 0 0.409 0.62 0.0
O10 O-2 0.3477 0.3039 0.8611 1 0.0
Mo1 Mo+3 0.1493 0.3284 0.5642 1 0.0
O1 O-2 0.1557 0.1955 0.6419 1 0.0
Ba3 Ba+2 0 0 0.589 0.79 0.0
Ba1 Ba+2 0.5 0.5 0.3619 1 0.0
Mo4 Mo+3 0.1494 0.3267 0.8487 0.71 0.0
O8 O-2 0.3489 0.3117 0.428 1 0.0
Ba2 Ba+2 0 0 0.6852 0.11 0.0
O9 O-2 0.3294 0.0408 0.8594 1 0.0
Ba5 Ba+2 0 0 0.3172 0.38 0.0
Mo3 Mo+3 0.1548 0.3268 0.4391 1 0.0
Ba6 Ba+2 0 0 0.1353 0.99 0.0
O14 O-2 0.3712 0.328 0.7175 1 0.0
O3 O-2 0.3319 0.0425 0.5748 1 0.0
O7 O-2 -0.0403 0.3327 0.4306 1 0.0
O11 O-2 0.1672 0.4657 0.7875 1 0.0
O4 O-2 0.3497 0.3129 0.5755 1 0.0
O2 O-2 0.1693 0.4587 0.6447 1 0.0
O6 O-2 0.1221 0.171 0.4991 1 0.0
O5 O-2 0.1662 0.4736 0.5011 1 0.0
Mo2 Mo+3 0.3231 0.1829 0.5009 1 0.0
O13 O-2 0.3343 0.0295 0.717 1 0.0
Mo5 Mo+3 0.1485 0.3272 0.8717 0.29 0.0
O12 O-2 0.1312 0.1696 0.7831 1 0.0
Ba7 Ba+2 0 0 0.049 0.01 0.0
Mo8 Mo+3 0.3506 0.1725 0.6558 1 0.0
Mo7 Mo+3 0.1721 0.3192 0.7201 1 0.0
